data_4314065
loop_
_publ_author_name
'Nate Schultheiss'
'Douglas R. Powell'
'Eric Bosch'

_publ_contact_author
; 
   Prof. Eric Bosch 
   Department of Chemistry 
   Southwest Missouri State University
   901 South National Avenue 
   Springfield, MO  65804  USA 
;
_publ_contact_author_email erb625f@smsu.edu
_publ_contact_author_fax 1(417)8365507
_publ_contact_author_phone 1(417)8364277
_publ_section_title
;
 Silver(I) Coordination Chemistry of 2,6-Diarylpyrazines. \p-Stacking,
 Anion Coordination, and Steric Control
;
_journal_name_full 'Inorganic Chemistry'
_journal_page_first 5304
_journal_page_last 5310
_journal_paper_doi 10.1021/ic034277m
_journal_volume 42
_journal_year 2003
_chemical_formula_moiety 'C84 H80 Ag2 F6 N8 O4'
_chemical_formula_sum 'C84 H80 Ag2 F6 N8 O4'
_chemical_formula_weight 1595.30
_chemical_name_systematic
; 
 ? 
;
_space_group_IT_number 2
_symmetry_cell_setting triclinic
_symmetry_space_group_name_Hall '-P 1'
_symmetry_space_group_name_H-M 'P -1'
_atom_sites_solution_hydrogens geom
_atom_sites_solution_primary direct
_atom_sites_solution_secondary difmap
_audit_creation_method SHELXL-97
_cell_angle_alpha 82.780(2)
_cell_angle_beta 84.554(2)
_cell_angle_gamma 75.649(2)
_cell_formula_units_Z 1
_cell_length_a 9.4603(6)
_cell_length_b 13.3544(8)
_cell_length_c 14.7099(9)
_cell_measurement_reflns_used 5318
_cell_measurement_temperature 100(2)
_cell_measurement_theta_max 31.51
_cell_measurement_theta_min 2.22
_cell_volume 1782.20(19)
_computing_cell_refinement 'Bruker SMART'
_computing_data_collection 'Bruker SMART'
_computing_data_reduction 'Bruker SAINT'
_computing_molecular_graphics 'Bruker SHELXTL'
_computing_publication_material 'Bruker SHELXTL'
_computing_structure_refinement 'SHELXL-97 (Sheldrick, 1997)'
_computing_structure_solution 'SHELXS-97 (Sheldrick, 1990)'
_diffrn_ambient_temperature 100(2)
_diffrn_measured_fraction_theta_full 0.942
_diffrn_measured_fraction_theta_max 0.942
_diffrn_measurement_device_type 'CCD area detector'
_diffrn_measurement_method '\w scan frames'
_diffrn_radiation_monochromator graphite
_diffrn_radiation_source 'fine-focus sealed tube'
_diffrn_radiation_type MoK\a
_diffrn_radiation_wavelength 0.71073
_diffrn_reflns_av_R_equivalents 0.0226
_diffrn_reflns_av_sigmaI/netI 0.0302
_diffrn_reflns_limit_h_max 10
_diffrn_reflns_limit_h_min -11
_diffrn_reflns_limit_k_max 16
_diffrn_reflns_limit_k_min -16
_diffrn_reflns_limit_l_max 17
_diffrn_reflns_limit_l_min -18
_diffrn_reflns_number 11247
_diffrn_reflns_theta_full 26.00
_diffrn_reflns_theta_max 26.00
_diffrn_reflns_theta_min 2.00
_diffrn_standards_decay_% 0.14
_diffrn_standards_number 295
_exptl_absorpt_coefficient_mu 0.625
_exptl_absorpt_correction_T_max 0.9694
_exptl_absorpt_correction_T_min 0.8646
_exptl_absorpt_correction_type multi-scan
_exptl_absorpt_process_details 'SADABS, 2000'
_exptl_crystal_colour colorless
_exptl_crystal_density_diffrn 1.486
_exptl_crystal_density_meas 0
_exptl_crystal_density_method 'not measured'
_exptl_crystal_description prism
_exptl_crystal_F_000 820
_exptl_crystal_size_max 0.24
_exptl_crystal_size_mid 0.17
_exptl_crystal_size_min 0.05
_refine_diff_density_max 0.658
_refine_diff_density_min -0.521
_refine_diff_density_rms 0.072
_refine_ls_extinction_method none
_refine_ls_goodness_of_fit_ref 0.997
_refine_ls_hydrogen_treatment mixed
_refine_ls_matrix_type full
_refine_ls_number_parameters 469
_refine_ls_number_reflns 6604
_refine_ls_number_restraints 0
_refine_ls_restrained_S_all 0.997
_refine_ls_R_factor_all 0.0281
_refine_ls_R_factor_gt 0.0273
_refine_ls_shift/su_max 0.002
_refine_ls_shift/su_mean 0.000
_refine_ls_structure_factor_coef Fsqd
_refine_ls_weighting_details 'calc w=1/[\s^2^(Fo^2^)+(0.0500P)^2^+1.0000P] where P=(Fo^2^+2Fc^2^)/3'
_refine_ls_weighting_scheme calc
_refine_ls_wR_factor_gt 0.0748
_refine_ls_wR_factor_ref 0.0757
_reflns_number_gt 6371
_reflns_number_total 6604
_reflns_threshold_expression >2sigma(I)
_cod_data_source_file ic034277msi20030313_100916_2.cif
_cod_data_source_block compound_1_
_cod_database_code 4314065

loop_
_symmetry_equiv_pos_as_xyz
'x, y, z'
'-x, -y, -z'

loop_
_atom_site_label
_atom_site_type_symbol
_atom_site_fract_x
_atom_site_fract_y
_atom_site_fract_z
_atom_site_U_iso_or_equiv
_atom_site_adp_type
_atom_site_occupancy
_atom_site_symmetry_multiplicity
_atom_site_calc_flag
_atom_site_refinement_flags
_atom_site_disorder_assembly
_atom_site_disorder_group
Ag1 Ag 0.388078(14) 0.598833(9) 0.528758(8) 0.01690(6) Uani 1 1 d . . .
F1 F 0.52895(15) 0.39326(10) 0.85691(8) 0.0326(3) Uani 1 1 d . . .
F2 F 0.30723(14) 0.40126(11) 0.82809(8) 0.0354(3) Uani 1 1 d . . .
F3 F 0.47674(16) 0.26498(9) 0.80368(8) 0.0355(3) Uani 1 1 d . . .
O1 O 0.44177(16) 0.51705(10) 0.69245(9) 0.0224(3) Uani 1 1 d . . .
O2 O 0.52650(15) 0.36023(10) 0.64022(9) 0.0211(3) Uani 1 1 d . . .
N1 N 0.08716(16) 0.35839(11) 0.47015(10) 0.0139(3) Uani 1 1 d . . .
N2 N 0.25638(16) 0.49147(12) 0.50318(10) 0.0151(3) Uani 1 1 d . . .
N3 N 0.47282(17) 0.73038(12) 0.56005(10) 0.0150(3) Uani 1 1 d . . .
N4 N 0.62435(17) 0.87476(11) 0.59371(10) 0.0144(3) Uani 1 1 d . . .
C1 C 0.19271(19) 0.43951(13) 0.57221(12) 0.0148(3) Uani 1 1 d . . .
H1 H 0.2074 0.4474 0.6337 0.018 Uiso 1 1 calc R . .
C2 C 0.1051(2) 0.37380(13) 0.55646(12) 0.0137(3) Uani 1 1 d . . .
C3 C 0.02557(19) 0.32178(13) 0.63265(12) 0.0140(3) Uani 1 1 d . . .
C4 C 0.0265(2) 0.34213(14) 0.72386(12) 0.0163(4) Uani 1 1 d . . .
H4 H 0.0809 0.3887 0.7376 0.020 Uiso 1 1 calc R . .
C5 C -0.0513(2) 0.29513(14) 0.79445(12) 0.0182(4) Uani 1 1 d . . .
C6 C -0.0483(3) 0.31650(16) 0.89240(13) 0.0253(4) Uani 1 1 d . . .
H6A H -0.0019 0.3743 0.8935 0.038 Uiso 1 1 d R . .
H6B H 0.0074 0.2543 0.9274 0.038 Uiso 1 1 d R . .
H6C H -0.1485 0.3349 0.9200 0.038 Uiso 1 1 d R . .
C7 C -0.1315(2) 0.22762(14) 0.77305(12) 0.0185(4) Uani 1 1 d . . .
H7 H -0.1859 0.1959 0.8208 0.022 Uiso 1 1 calc R . .
C8 C -0.1335(2) 0.20556(13) 0.68299(12) 0.0159(3) Uani 1 1 d . . .
C9 C -0.2184(2) 0.13066(15) 0.66147(13) 0.0210(4) Uani 1 1 d . . .
H9A H -0.2615 0.1548 0.6023 0.032 Uiso 1 1 d R . .
H9B H -0.2963 0.1268 0.7097 0.032 Uiso 1 1 d R . .
H9C H -0.1526 0.0616 0.6584 0.032 Uiso 1 1 d R . .
C10 C -0.0552(2) 0.25341(13) 0.61323(12) 0.0157(3) Uani 1 1 d . . .
H10 H -0.0566 0.2394 0.5516 0.019 Uiso 1 1 calc R . .
C11 C 0.2359(2) 0.47693(14) 0.41757(12) 0.0148(3) Uani 1 1 d . . .
H11 H 0.2785 0.5138 0.3672 0.018 Uiso 1 1 calc R . .
C12 C 0.1532(2) 0.40867(13) 0.40056(12) 0.0140(3) Uani 1 1 d . . .
C13 C 0.1292(2) 0.39458(13) 0.30531(12) 0.0147(3) Uani 1 1 d . . .
C14 C 0.2277(2) 0.41482(14) 0.23179(12) 0.0167(4) Uani 1 1 d . . .
H14 H 0.3131 0.4350 0.2435 0.020 Uiso 1 1 calc R . .
C15 C 0.2017(2) 0.40569(14) 0.14214(12) 0.0187(4) Uani 1 1 d . . .
C16 C 0.3085(2) 0.42540(16) 0.06328(13) 0.0254(4) Uani 1 1 d . . .
H16A H 0.2590 0.4813 0.0191 0.038 Uiso 1 1 d R . .
H16B H 0.3461 0.3619 0.0329 0.038 Uiso 1 1 d R . .
H16C H 0.3898 0.4458 0.0865 0.038 Uiso 1 1 d R . .
C17 C 0.0741(2) 0.37730(14) 0.12655(12) 0.0195(4) Uani 1 1 d . . .
H17 H 0.0548 0.3720 0.0653 0.023 Uiso 1 1 calc R . .
C18 C -0.0252(2) 0.35656(14) 0.19788(12) 0.0179(4) Uani 1 1 d . . .
C19 C -0.1631(2) 0.32689(16) 0.17929(13) 0.0226(4) Uani 1 1 d . . .
H19A H -0.1672 0.3266 0.1130 0.034 Uiso 1 1 d R . .
H19B H -0.2486 0.3773 0.2026 0.034 Uiso 1 1 d R . .
H19C H -0.1630 0.2575 0.2102 0.034 Uiso 1 1 d R . .
C20 C 0.0039(2) 0.36475(13) 0.28760(12) 0.0153(3) Uani 1 1 d . . .
H20 H -0.0624 0.3499 0.3372 0.018 Uiso 1 1 calc R . .
C21 C 0.4860(2) 0.74921(14) 0.64579(12) 0.0153(3) Uani 1 1 d . . .
H21 H 0.4441 0.7118 0.6960 0.018 Uiso 1 1 calc R . .
C22 C 0.5602(2) 0.82264(13) 0.66298(12) 0.0146(3) Uani 1 1 d . . .
C23 C 0.5750(2) 0.84253(13) 0.75796(12) 0.0151(3) Uani 1 1 d . . .
C24 C 0.4697(2) 0.82682(14) 0.82815(12) 0.0168(4) Uani 1 1 d . . .
H24 H 0.3877 0.8036 0.8145 0.020 Uiso 1 1 calc R . .
C25 C 0.4833(2) 0.84473(14) 0.91766(12) 0.0180(4) Uani 1 1 d . . .
C26 C 0.3664(2) 0.83002(17) 0.99188(13) 0.0253(4) Uani 1 1 d . . .
H26A H 0.2698 0.8596 0.9682 0.038 Uiso 1 1 d R . .
H26B H 0.3763 0.8652 1.0447 0.038 Uiso 1 1 d R . .
H26C H 0.3773 0.7556 1.0110 0.038 Uiso 1 1 d R . .
C27 C 0.6058(2) 0.87649(14) 0.93689(12) 0.0192(4) Uani 1 1 d . . .
H27 H 0.6163 0.8883 0.9980 0.023 Uiso 1 1 calc R . .
C28 C 0.7136(2) 0.89140(14) 0.86830(12) 0.0180(4) Uani 1 1 d . . .
C29 C 0.8486(2) 0.92167(16) 0.89083(13) 0.0243(4) Uani 1 1 d . . .
H29A H 0.8653 0.9800 0.8472 0.036 Uiso 1 1 d R . .
H29B H 0.9332 0.8623 0.8867 0.036 Uiso 1 1 d R . .
H29C H 0.8351 0.9423 0.9533 0.036 Uiso 1 1 d R . .
C30 C 0.6964(2) 0.87513(13) 0.77860(12) 0.0162(4) Uani 1 1 d . . .
H30 H 0.7679 0.8864 0.7311 0.019 Uiso 1 1 calc R . .
C31 C 0.5332(2) 0.78503(14) 0.49131(12) 0.0156(3) Uani 1 1 d . . .
H31 H 0.5227 0.7750 0.4297 0.019 Uiso 1 1 calc R . .
C32 C 0.61125(19) 0.85655(13) 0.50767(12) 0.0142(3) Uani 1 1 d . . .
C33 C 0.68393(19) 0.91266(13) 0.43098(12) 0.0143(3) Uani 1 1 d . . .
C34 C 0.6834(2) 0.89182(14) 0.34027(12) 0.0162(4) Uani 1 1 d . . .
H34 H 0.6333 0.8424 0.3272 0.019 Uiso 1 1 calc R . .
C35 C 0.7553(2) 0.94255(14) 0.26855(12) 0.0176(4) Uani 1 1 d . . .
C36 C 0.7531(2) 0.91884(15) 0.17159(13) 0.0239(4) Uani 1 1 d . . .
H36A H 0.8362 0.9376 0.1345 0.036 Uiso 1 1 d R . .
H36B H 0.6617 0.9590 0.1458 0.036 Uiso 1 1 d R . .
H36C H 0.7600 0.8445 0.1712 0.036 Uiso 1 1 d R . .
C37 C 0.8269(2) 1.01535(14) 0.28937(12) 0.0179(4) Uani 1 1 d . . .
H37 H 0.8761 1.0503 0.2410 0.021 Uiso 1 1 calc R . .
C38 C 0.8285(2) 1.03859(14) 0.37882(12) 0.0163(4) Uani 1 1 d . . .
C39 C 0.9064(2) 1.11810(15) 0.39952(13) 0.0205(4) Uani 1 1 d . . .
H39A H 0.9663 1.0900 0.4519 0.031 Uiso 1 1 d R . .
H39B H 0.8342 1.1814 0.4143 0.031 Uiso 1 1 d R . .
H39C H 0.9693 1.1346 0.3457 0.031 Uiso 1 1 d R . .
C40 C 0.7563(2) 0.98655(13) 0.44954(12) 0.0152(3) Uani 1 1 d . . .
H40 H 0.7564 1.0015 0.5110 0.018 Uiso 1 1 calc R . .
C41 C 0.4755(2) 0.42050(14) 0.69915(12) 0.0166(4) Uani 1 1 d . . .
C42 C 0.4474(2) 0.36883(15) 0.79732(13) 0.0212(4) Uani 1 1 d . . .

loop_
_atom_site_aniso_label
_atom_site_aniso_U_11
_atom_site_aniso_U_22
_atom_site_aniso_U_33
_atom_site_aniso_U_23
_atom_site_aniso_U_13
_atom_site_aniso_U_12
Ag1 0.01847(10) 0.01751(9) 0.01815(9) -0.00414(6) -0.00098(6) -0.00972(6)
F1 0.0433(8) 0.0418(7) 0.0189(6) 0.0008(5) -0.0132(5) -0.0197(6)
F2 0.0262(7) 0.0534(8) 0.0241(6) 0.0019(6) 0.0071(5) -0.0111(6)
F3 0.0578(9) 0.0233(6) 0.0268(6) 0.0042(5) -0.0033(6) -0.0157(6)
O1 0.0278(8) 0.0187(7) 0.0210(7) -0.0013(5) -0.0004(6) -0.0068(6)
O2 0.0249(8) 0.0228(7) 0.0172(6) -0.0060(5) -0.0001(5) -0.0070(6)
N1 0.0136(7) 0.0140(7) 0.0143(7) -0.0019(5) -0.0016(6) -0.0032(6)
N2 0.0134(8) 0.0154(7) 0.0174(7) -0.0030(6) -0.0007(6) -0.0043(6)
N3 0.0135(8) 0.0155(7) 0.0164(7) -0.0029(6) -0.0012(6) -0.0036(6)
N4 0.0146(8) 0.0141(7) 0.0148(7) -0.0019(5) -0.0020(6) -0.0036(6)
C1 0.0130(9) 0.0163(8) 0.0156(8) -0.0041(6) -0.0017(6) -0.0031(7)
C2 0.0129(9) 0.0120(8) 0.0156(8) -0.0023(6) -0.0022(6) -0.0005(7)
C3 0.0125(9) 0.0136(8) 0.0156(8) -0.0018(6) -0.0021(6) -0.0018(7)
C4 0.0196(10) 0.0146(8) 0.0159(8) -0.0022(6) -0.0029(7) -0.0052(7)
C5 0.0216(10) 0.0158(8) 0.0162(9) -0.0023(7) -0.0008(7) -0.0024(8)
C6 0.0377(12) 0.0253(10) 0.0155(9) -0.0034(7) 0.0015(8) -0.0130(9)
C7 0.0210(10) 0.0170(8) 0.0172(9) 0.0003(7) 0.0018(7) -0.0063(8)
C8 0.0135(9) 0.0145(8) 0.0196(9) -0.0019(7) -0.0014(7) -0.0026(7)
C9 0.0220(10) 0.0218(9) 0.0218(9) -0.0019(7) 0.0003(7) -0.0109(8)
C10 0.0167(9) 0.0155(8) 0.0152(8) -0.0021(6) -0.0026(7) -0.0033(7)
C11 0.0129(9) 0.0158(8) 0.0158(8) -0.0013(6) -0.0001(6) -0.0041(7)
C12 0.0113(9) 0.0133(8) 0.0166(8) -0.0019(6) -0.0017(6) -0.0010(7)
C13 0.0156(9) 0.0125(8) 0.0155(8) -0.0015(6) -0.0030(7) -0.0015(7)
C14 0.0175(9) 0.0162(8) 0.0171(9) -0.0020(7) -0.0007(7) -0.0056(7)
C15 0.0221(10) 0.0160(8) 0.0170(9) -0.0019(7) 0.0022(7) -0.0040(8)
C16 0.0317(12) 0.0285(10) 0.0166(9) -0.0033(8) 0.0041(8) -0.0096(9)
C17 0.0254(10) 0.0189(9) 0.0145(8) -0.0031(7) -0.0043(7) -0.0042(8)
C18 0.0185(10) 0.0153(8) 0.0205(9) -0.0037(7) -0.0049(7) -0.0029(7)
C19 0.0221(10) 0.0272(10) 0.0215(9) -0.0055(7) -0.0043(8) -0.0089(8)
C20 0.0156(9) 0.0147(8) 0.0155(8) -0.0027(6) 0.0008(7) -0.0037(7)
C21 0.0141(9) 0.0154(8) 0.0166(8) -0.0023(6) -0.0005(7) -0.0036(7)
C22 0.0124(9) 0.0132(8) 0.0175(8) -0.0020(6) -0.0016(7) -0.0014(7)
C23 0.0164(9) 0.0127(8) 0.0156(8) -0.0015(6) -0.0025(7) -0.0020(7)
C24 0.0165(9) 0.0163(8) 0.0181(9) -0.0013(7) -0.0021(7) -0.0043(7)
C25 0.0206(10) 0.0162(8) 0.0150(8) -0.0003(7) 0.0003(7) -0.0015(7)
C26 0.0250(11) 0.0322(11) 0.0172(9) -0.0013(8) 0.0021(8) -0.0060(9)
C27 0.0235(10) 0.0192(9) 0.0143(8) -0.0023(7) -0.0035(7) -0.0027(8)
C28 0.0207(10) 0.0166(8) 0.0174(8) -0.0028(7) -0.0040(7) -0.0041(7)
C29 0.0251(11) 0.0312(10) 0.0207(9) -0.0063(8) -0.0043(8) -0.0115(9)
C30 0.0169(9) 0.0152(8) 0.0170(8) -0.0024(6) -0.0005(7) -0.0048(7)
C31 0.0160(9) 0.0159(8) 0.0160(8) -0.0037(6) -0.0023(7) -0.0044(7)
C32 0.0129(9) 0.0126(8) 0.0169(8) -0.0022(6) -0.0025(7) -0.0017(7)
C33 0.0122(9) 0.0133(8) 0.0166(8) -0.0016(6) -0.0021(7) -0.0013(7)
C34 0.0179(9) 0.0143(8) 0.0170(8) -0.0014(6) -0.0041(7) -0.0040(7)
C35 0.0198(10) 0.0160(8) 0.0150(8) -0.0013(7) -0.0023(7) -0.0005(7)
C36 0.0333(12) 0.0234(10) 0.0156(9) -0.0022(7) -0.0026(8) -0.0074(9)
C37 0.0181(9) 0.0176(9) 0.0167(9) 0.0016(7) -0.0007(7) -0.0039(8)
C38 0.0143(9) 0.0157(8) 0.0188(9) -0.0009(7) -0.0019(7) -0.0035(7)
C39 0.0217(10) 0.0218(9) 0.0201(9) -0.0021(7) -0.0007(7) -0.0096(8)
C40 0.0162(9) 0.0156(8) 0.0142(8) -0.0026(6) -0.0024(7) -0.0036(7)
C41 0.0145(9) 0.0216(9) 0.0160(8) -0.0019(7) -0.0031(7) -0.0079(7)
C42 0.0240(11) 0.0236(10) 0.0185(9) -0.0011(7) -0.0035(7) -0.0102(8)

loop_
_atom_type_symbol
_atom_type_description
_atom_type_scat_dispersion_real
_atom_type_scat_dispersion_imag
_atom_type_scat_source
C C 0.0033 0.0016 'International Tables Vol C Tables 4.2.6.8 and 6.1.1.4'
H H 0.0000 0.0000 'International Tables Vol C Tables 4.2.6.8 and 6.1.1.4'
N N 0.0061 0.0033 'International Tables Vol C Tables 4.2.6.8 and 6.1.1.4'
O O 0.0106 0.0060 'International Tables Vol C Tables 4.2.6.8 and 6.1.1.4'
F F 0.0171 0.0103 'International Tables Vol C Tables 4.2.6.8 and 6.1.1.4'
Ag Ag -0.8971 1.1015 'International Tables Vol C Tables 4.2.6.8 and 6.1.1.4'

loop_
_geom_angle_atom_site_label_1
_geom_angle_atom_site_label_2
_geom_angle_atom_site_label_3
_geom_angle
_geom_angle_site_symmetry_1
_geom_angle_site_symmetry_3
_geom_angle_publ_flag
N2 Ag1 N3 167.35(6) . . ?
N2 Ag1 O1 95.10(5) . . ?
N3 Ag1 O1 87.22(5) . . ?
N2 Ag1 O2 96.32(5) . 2_666 ?
N3 Ag1 O2 87.45(5) . 2_666 ?
O1 Ag1 O2 150.83(5) . 2_666 ?
N2 Ag1 Ag1 74.48(4) . 2_666 ?
N3 Ag1 Ag1 118.15(4) . 2_666 ?
O1 Ag1 Ag1 84.38(3) . 2_666 ?
O2 Ag1 Ag1 73.02(3) 2_666 2_666 ?
C41 O1 Ag1 112.82(11) . . ?
C41 O2 Ag1 129.30(12) . 2_666 ?
C12 N1 C2 118.31(14) . . ?
C11 N2 C1 117.54(15) . . ?
C11 N2 Ag1 120.91(11) . . ?
C1 N2 Ag1 121.55(11) . . ?
C31 N3 C21 117.27(15) . . ?
C31 N3 Ag1 118.92(12) . . ?
C21 N3 Ag1 123.10(12) . . ?
C32 N4 C22 118.03(15) . . ?
N2 C1 C2 121.86(16) . . ?
N2 C1 H1 119.1 . . ?
C2 C1 H1 119.1 . . ?
N1 C2 C1 120.11(16) . . ?
N1 C2 C3 117.77(15) . . ?
C1 C2 C3 122.09(15) . . ?
C10 C3 C4 119.07(16) . . ?
C10 C3 C2 119.62(15) . . ?
C4 C3 C2 121.29(15) . . ?
C5 C4 C3 120.92(16) . . ?
C5 C4 H4 119.5 . . ?
C3 C4 H4 119.5 . . ?
C4 C5 C7 118.79(16) . . ?
C4 C5 C6 120.56(17) . . ?
C7 C5 C6 120.65(17) . . ?
C5 C6 H6A 109.5 . . ?
C5 C6 H6B 109.5 . . ?
H6A C6 H6B 109.5 . . ?
C5 C6 H6C 109.5 . . ?
H6A C6 H6C 109.5 . . ?
H6B C6 H6C 109.5 . . ?
C5 C7 C8 121.45(16) . . ?
C5 C7 H7 119.3 . . ?
C8 C7 H7 119.3 . . ?
C10 C8 C7 118.94(16) . . ?
C10 C8 C9 120.39(16) . . ?
C7 C8 C9 120.67(16) . . ?
C8 C9 H9A 109.5 . . ?
C8 C9 H9B 109.5 . . ?
H9A C9 H9B 109.5 . . ?
C8 C9 H9C 109.5 . . ?
H9A C9 H9C 109.5 . . ?
H9B C9 H9C 109.5 . . ?
C8 C10 C3 120.82(16) . . ?
C8 C10 H10 119.6 . . ?
C3 C10 H10 119.6 . . ?
N2 C11 C12 121.38(16) . . ?
N2 C11 H11 119.3 . . ?
C12 C11 H11 119.3 . . ?
N1 C12 C11 120.73(16) . . ?
N1 C12 C13 118.32(15) . . ?
C11 C12 C13 120.86(15) . . ?
C20 C13 C14 119.23(16) . . ?
C20 C13 C12 119.70(16) . . ?
C14 C13 C12 121.01(16) . . ?
C15 C14 C13 120.85(17) . . ?
C15 C14 H14 119.6 . . ?
C13 C14 H14 119.6 . . ?
C14 C15 C17 118.52(17) . . ?
C14 C15 C16 120.98(17) . . ?
C17 C15 C16 120.49(17) . . ?
C15 C16 H16A 109.5 . . ?
C15 C16 H16B 109.5 . . ?
H16A C16 H16B 109.5 . . ?
C15 C16 H16C 109.5 . . ?
H16A C16 H16C 109.5 . . ?
H16B C16 H16C 109.5 . . ?
C18 C17 C15 121.97(16) . . ?
C18 C17 H17 119.0 . . ?
C15 C17 H17 119.0 . . ?
C17 C18 C20 118.64(16) . . ?
C17 C18 C19 121.03(16) . . ?
C20 C18 C19 120.32(17) . . ?
C18 C19 H19A 109.5 . . ?
C18 C19 H19B 109.5 . . ?
H19A C19 H19B 109.5 . . ?
C18 C19 H19C 109.5 . . ?
H19A C19 H19C 109.5 . . ?
H19B C19 H19C 109.5 . . ?
C18 C20 C13 120.77(16) . . ?
C18 C20 H20 119.6 . . ?
C13 C20 H20 119.6 . . ?
N3 C21 C22 121.47(16) . . ?
N3 C21 H21 119.3 . . ?
C22 C21 H21 119.3 . . ?
N4 C22 C21 120.82(16) . . ?
N4 C22 C23 118.01(15) . . ?
C21 C22 C23 121.12(16) . . ?
C30 C23 C24 119.35(16) . . ?
C30 C23 C22 120.07(16) . . ?
C24 C23 C22 120.57(16) . . ?
C25 C24 C23 120.93(17) . . ?
C25 C24 H24 119.5 . . ?
C23 C24 H24 119.5 . . ?
C24 C25 C27 118.76(17) . . ?
C24 C25 C26 120.10(17) . . ?
C27 C25 C26 121.14(16) . . ?
C25 C26 H26A 109.5 . . ?
C25 C26 H26B 109.5 . . ?
H26A C26 H26B 109.5 . . ?
C25 C26 H26C 109.5 . . ?
H26A C26 H26C 109.5 . . ?
H26B C26 H26C 109.5 . . ?
C25 C27 C28 121.45(16) . . ?
C25 C27 H27 119.3 . . ?
C28 C27 H27 119.3 . . ?
C30 C28 C27 118.86(17) . . ?
C30 C28 C29 120.27(17) . . ?
C27 C28 C29 120.85(16) . . ?
C28 C29 H29A 109.5 . . ?
C28 C29 H29B 109.5 . . ?
H29A C29 H29B 109.5 . . ?
C28 C29 H29C 109.5 . . ?
H29A C29 H29C 109.5 . . ?
H29B C29 H29C 109.5 . . ?
C28 C30 C23 120.62(17) . . ?
C28 C30 H30 119.7 . . ?
C23 C30 H30 119.7 . . ?
N3 C31 C32 121.81(16) . . ?
N3 C31 H31 119.1 . . ?
C32 C31 H31 119.1 . . ?
N4 C32 C31 120.54(16) . . ?
N4 C32 C33 118.25(15) . . ?
C31 C32 C33 121.21(16) . . ?
C34 C33 C40 119.17(16) . . ?
C34 C33 C32 121.12(16) . . ?
C40 C33 C32 119.69(16) . . ?
C35 C34 C33 121.03(16) . . ?
C35 C34 H34 119.5 . . ?
C33 C34 H34 119.5 . . ?
C37 C35 C34 118.36(16) . . ?
C37 C35 C36 121.60(16) . . ?
C34 C35 C36 120.04(16) . . ?
C35 C36 H36A 109.5 . . ?
C35 C36 H36B 109.5 . . ?
H36A C36 H36B 109.5 . . ?
C35 C36 H36C 109.5 . . ?
H36A C36 H36C 109.5 . . ?
H36B C36 H36C 109.5 . . ?
C38 C37 C35 122.08(16) . . ?
C38 C37 H37 119.0 . . ?
C35 C37 H37 119.0 . . ?
C37 C38 C40 118.56(16) . . ?
C37 C38 C39 121.05(16) . . ?
C40 C38 C39 120.40(16) . . ?
C38 C39 H39A 109.5 . . ?
C38 C39 H39B 109.5 . . ?
H39A C39 H39B 109.5 . . ?
C38 C39 H39C 109.5 . . ?
H39A C39 H39C 109.5 . . ?
H39B C39 H39C 109.5 . . ?
C38 C40 C33 120.78(16) . . ?
C38 C40 H40 119.6 . . ?
C33 C40 H40 119.6 . . ?
O2 C41 O1 130.35(17) . . ?
O2 C41 C42 115.86(16) . . ?
O1 C41 C42 113.79(16) . . ?
F3 C42 F1 106.81(16) . . ?
F3 C42 F2 106.63(16) . . ?
F1 C42 F2 106.81(16) . . ?
F3 C42 C41 113.85(16) . . ?
F1 C42 C41 111.18(15) . . ?
F2 C42 C41 111.17(15) . . ?

loop_
_geom_bond_atom_site_label_1
_geom_bond_atom_site_label_2
_geom_bond_distance
_geom_bond_site_symmetry_2
_geom_bond_publ_flag
Ag1 N2 2.2045(14) . ?
Ag1 N3 2.2164(15) . ?
Ag1 O1 2.5584(13) . ?
Ag1 O2 2.5742(13) 2_666 ?
Ag1 Ag1 3.1014(3) 2_666 ?
F1 C42 1.340(2) . ?
F2 C42 1.342(2) . ?
F3 C42 1.338(2) . ?
O1 C41 1.243(2) . ?
O2 C41 1.239(2) . ?
O2 Ag1 2.5742(13) 2_666 ?
N1 C12 1.343(2) . ?
N1 C2 1.344(2) . ?
N2 C11 1.337(2) . ?
N2 C1 1.338(2) . ?
N3 C31 1.339(2) . ?
N3 C21 1.340(2) . ?
N4 C32 1.341(2) . ?
N4 C22 1.343(2) . ?
C1 C2 1.400(2) . ?
C1 H1 0.9500 . ?
C2 C3 1.486(2) . ?
C3 C10 1.397(2) . ?
C3 C4 1.403(2) . ?
C4 C5 1.390(3) . ?
C4 H4 0.9500 . ?
C5 C7 1.394(3) . ?
C5 C6 1.508(2) . ?
C6 H6A 0.9800 . ?
C6 H6B 0.9800 . ?
C6 H6C 0.9800 . ?
C7 C8 1.396(3) . ?
C7 H7 0.9500 . ?
C8 C10 1.392(2) . ?
C8 C9 1.507(2) . ?
C9 H9A 0.9800 . ?
C9 H9B 0.9800 . ?
C9 H9C 0.9800 . ?
C10 H10 0.9500 . ?
C11 C12 1.398(2) . ?
C11 H11 0.9500 . ?
C12 C13 1.482(2) . ?
C13 C20 1.397(2) . ?
C13 C14 1.404(3) . ?
C14 C15 1.390(2) . ?
C14 H14 0.9500 . ?
C15 C17 1.398(3) . ?
C15 C16 1.506(3) . ?
C16 H16A 0.9800 . ?
C16 H16B 0.9800 . ?
C16 H16C 0.9800 . ?
C17 C18 1.389(3) . ?
C17 H17 0.9500 . ?
C18 C20 1.396(2) . ?
C18 C19 1.511(2) . ?
C19 H19A 0.9800 . ?
C19 H19B 0.9800 . ?
C19 H19C 0.9800 . ?
C20 H20 0.9500 . ?
C21 C22 1.398(2) . ?
C21 H21 0.9500 . ?
C22 C23 1.480(2) . ?
C23 C30 1.395(2) . ?
C23 C24 1.399(3) . ?
C24 C25 1.391(2) . ?
C24 H24 0.9500 . ?
C25 C27 1.393(3) . ?
C25 C26 1.509(3) . ?
C26 H26A 0.9800 . ?
C26 H26B 0.9800 . ?
C26 H26C 0.9800 . ?
C27 C28 1.398(3) . ?
C27 H27 0.9500 . ?
C28 C30 1.395(2) . ?
C28 C29 1.508(3) . ?
C29 H29A 0.9800 . ?
C29 H29B 0.9800 . ?
C29 H29C 0.9800 . ?
C30 H30 0.9500 . ?
C31 C32 1.399(2) . ?
C31 H31 0.9500 . ?
C32 C33 1.484(2) . ?
C33 C34 1.398(2) . ?
C33 C40 1.398(2) . ?
C34 C35 1.396(3) . ?
C34 H34 0.9500 . ?
C35 C37 1.392(3) . ?
C35 C36 1.502(2) . ?
C36 H36A 0.9800 . ?
C36 H36B 0.9800 . ?
C36 H36C 0.9800 . ?
C37 C38 1.392(2) . ?
C37 H37 0.9500 . ?
C38 C40 1.396(2) . ?
C38 C39 1.508(2) . ?
C39 H39A 0.9800 . ?
C39 H39B 0.9800 . ?
C39 H39C 0.9800 . ?
C40 H40 0.9500 . ?
C41 C42 1.549(2) . ?

loop_
_geom_torsion_atom_site_label_1
_geom_torsion_atom_site_label_2
_geom_torsion_atom_site_label_3
_geom_torsion_atom_site_label_4
_geom_torsion
_geom_torsion_site_symmetry_1
_geom_torsion_site_symmetry_2
_geom_torsion_site_symmetry_3
_geom_torsion_site_symmetry_4
_geom_torsion_publ_flag
N2 Ag1 O1 C41 43.84(13) . . . . ?
N3 Ag1 O1 C41 -148.62(13) . . . . ?
O2 Ag1 O1 C41 -68.89(16) 2_666 . . . ?
Ag1 Ag1 O1 C41 -29.98(12) 2_666 . . . ?
N3 Ag1 N2 C11 101.1(3) . . . . ?
O1 Ag1 N2 C11 -158.81(13) . . . . ?
O2 Ag1 N2 C11 -5.70(14) 2_666 . . . ?
Ag1 Ag1 N2 C11 -76.09(13) 2_666 . . . ?
N3 Ag1 N2 C1 -78.1(3) . . . . ?
O1 Ag1 N2 C1 21.98(14) . . . . ?
O2 Ag1 N2 C1 175.09(14) 2_666 . . . ?
Ag1 Ag1 N2 C1 104.70(14) 2_666 . . . ?
N2 Ag1 N3 C31 -107.1(3) . . . . ?
O1 Ag1 N3 C31 151.96(14) . . . . ?
O2 Ag1 N3 C31 0.66(13) 2_666 . . . ?
Ag1 Ag1 N3 C31 69.84(14) 2_666 . . . ?
N2 Ag1 N3 C21 82.8(3) . . . . ?
O1 Ag1 N3 C21 -18.14(14) . . . . ?
O2 Ag1 N3 C21 -169.45(14) 2_666 . . . ?
Ag1 Ag1 N3 C21 -100.26(14) 2_666 . . . ?
C11 N2 C1 C2 -1.3(3) . . . . ?
Ag1 N2 C1 C2 177.90(13) . . . . ?
C12 N1 C2 C1 -1.0(3) . . . . ?
C12 N1 C2 C3 177.06(16) . . . . ?
N2 C1 C2 N1 2.5(3) . . . . ?
N2 C1 C2 C3 -175.55(16) . . . . ?
N1 C2 C3 C10 4.7(2) . . . . ?
C1 C2 C3 C10 -177.19(17) . . . . ?
N1 C2 C3 C4 -173.45(16) . . . . ?
C1 C2 C3 C4 4.6(3) . . . . ?
C10 C3 C4 C5 0.1(3) . . . . ?
C2 C3 C4 C5 178.35(16) . . . . ?
C3 C4 C5 C7 -0.4(3) . . . . ?
C3 C4 C5 C6 179.30(17) . . . . ?
C4 C5 C7 C8 0.8(3) . . . . ?
C6 C5 C7 C8 -178.91(18) . . . . ?
C5 C7 C8 C10 -0.9(3) . . . . ?
C5 C7 C8 C9 178.75(17) . . . . ?
C7 C8 C10 C3 0.6(3) . . . . ?
C9 C8 C10 C3 -179.07(17) . . . . ?
C4 C3 C10 C8 -0.2(3) . . . . ?
C2 C3 C10 C8 -178.45(16) . . . . ?
C1 N2 C11 C12 -1.1(3) . . . . ?
Ag1 N2 C11 C12 179.69(13) . . . . ?
C2 N1 C12 C11 -1.3(3) . . . . ?
C2 N1 C12 C13 -177.88(16) . . . . ?
N2 C11 C12 N1 2.5(3) . . . . ?
N2 C11 C12 C13 178.95(16) . . . . ?
N1 C12 C13 C20 23.8(2) . . . . ?
C11 C12 C13 C20 -152.79(17) . . . . ?
N1 C12 C13 C14 -158.84(17) . . . . ?
C11 C12 C13 C14 24.6(3) . . . . ?
C20 C13 C14 C15 0.1(3) . . . . ?
C12 C13 C14 C15 -177.31(16) . . . . ?
C13 C14 C15 C17 0.9(3) . . . . ?
C13 C14 C15 C16 -178.84(17) . . . . ?
C14 C15 C17 C18 -1.0(3) . . . . ?
C16 C15 C17 C18 178.70(18) . . . . ?
C15 C17 C18 C20 0.2(3) . . . . ?
C15 C17 C18 C19 179.47(18) . . . . ?
C17 C18 C20 C13 0.9(3) . . . . ?
C19 C18 C20 C13 -178.44(17) . . . . ?
C14 C13 C20 C18 -1.0(3) . . . . ?
C12 C13 C20 C18 176.43(16) . . . . ?
C31 N3 C21 C22 -0.2(3) . . . . ?
Ag1 N3 C21 C22 170.07(13) . . . . ?
C32 N4 C22 C21 2.0(3) . . . . ?
C32 N4 C22 C23 179.82(15) . . . . ?
N3 C21 C22 N4 -1.9(3) . . . . ?
N3 C21 C22 C23 -179.64(16) . . . . ?
N4 C22 C23 C30 -27.3(2) . . . . ?
C21 C22 C23 C30 150.48(18) . . . . ?
N4 C22 C23 C24 154.04(17) . . . . ?
C21 C22 C23 C24 -28.2(3) . . . . ?
C30 C23 C24 C25 1.0(3) . . . . ?
C22 C23 C24 C25 179.61(16) . . . . ?
C23 C24 C25 C27 -1.4(3) . . . . ?
C23 C24 C25 C26 178.39(17) . . . . ?
C24 C25 C27 C28 0.6(3) . . . . ?
C26 C25 C27 C28 -179.27(18) . . . . ?
C25 C27 C28 C30 0.8(3) . . . . ?
C25 C27 C28 C29 -177.54(18) . . . . ?
C27 C28 C30 C23 -1.3(3) . . . . ?
C29 C28 C30 C23 177.07(17) . . . . ?
C24 C23 C30 C28 0.4(3) . . . . ?
C22 C23 C30 C28 -178.24(16) . . . . ?
C21 N3 C31 C32 2.1(3) . . . . ?
Ag1 N3 C31 C32 -168.62(13) . . . . ?
C22 N4 C32 C31 -0.2(3) . . . . ?
C22 N4 C32 C33 -179.03(15) . . . . ?
N3 C31 C32 N4 -1.9(3) . . . . ?
N3 C31 C32 C33 176.88(16) . . . . ?
N4 C32 C33 C34 175.40(17) . . . . ?
C31 C32 C33 C34 -3.5(3) . . . . ?
N4 C32 C33 C40 -3.6(2) . . . . ?
C31 C32 C33 C40 177.57(18) . . . . ?
C40 C33 C34 C35 0.8(3) . . . . ?
C32 C33 C34 C35 -178.16(16) . . . . ?
C33 C34 C35 C37 -0.6(3) . . . . ?
C33 C34 C35 C36 -179.97(17) . . . . ?
C34 C35 C37 C38 0.0(3) . . . . ?
C36 C35 C37 C38 179.41(18) . . . . ?
C35 C37 C38 C40 0.3(3) . . . . ?
C35 C37 C38 C39 -179.78(17) . . . . ?
C37 C38 C40 C33 0.0(3) . . . . ?
C39 C38 C40 C33 -179.95(17) . . . . ?
C34 C33 C40 C38 -0.5(3) . . . . ?
C32 C33 C40 C38 178.47(16) . . . . ?
Ag1 O2 C41 O1 5.5(3) 2_666 . . . ?
Ag1 O2 C41 C42 -174.89(11) 2_666 . . . ?
Ag1 O1 C41 O2 23.2(3) . . . . ?
Ag1 O1 C41 C42 -156.42(11) . . . . ?
O2 C41 C42 F3 -2.8(2) . . . . ?
O1 C41 C42 F3 176.82(16) . . . . ?
O2 C41 C42 F1 117.86(18) . . . . ?
O1 C41 C42 F1 -62.5(2) . . . . ?
O2 C41 C42 F2 -123.28(18) . . . . ?
O1 C41 C42 F2 56.4(2) . . . . ?
